data_7060515
loop_
_publ_author_name
'Pan, Liu-Na'
'Wang, Qing'
'Sun, Jing'
'Sun, Quan-Shun'
'Yan, Chao-Guo'

_publ_section_title
;
 Molecular diversity of the acid promoted domino reaction of
 3-hydroxy-3-(indol-3-yl)indolin-2-ones and cyclic mercapto-substituted
 \b-enamino esters
;
_journal_issue 18
_journal_name_full 'New Journal of Chemistry'
_journal_page_first 8314
_journal_page_last 8320
_journal_paper_doi 10.1039/D1NJ00947H
_journal_volume 45
_journal_year 2021
_chemical_formula_moiety ' C27 H21 N3 O3 S, C2 H6 O S '
_chemical_formula_sum 'C29 H27 N3 O4 S2'
_chemical_formula_weight 545.65
_space_group_crystal_system triclinic
_space_group_IT_number 2
_space_group_name_Hall '-P 1'
_space_group_name_H-M_alt 'P -1'
_atom_sites_solution_hydrogens geom
_audit_creation_method SHELXL-2014/7
_audit_update_record
;
2020-12-29 deposited with the CCDC.	2021-04-05 downloaded from the CCDC.
;
_cell_angle_alpha 88.6303(15)
_cell_angle_beta 73.6805(14)
_cell_angle_gamma 69.6071(14)
_cell_formula_units_Z 2
_cell_length_a 11.2427(5)
_cell_length_b 11.4819(5)
_cell_length_c 13.5468(6)
_cell_measurement_reflns_used 9593
_cell_measurement_temperature 273(2)
_cell_measurement_theta_max 27.21
_cell_measurement_theta_min 2.36
_cell_volume 1567.75(12)
_computing_structure_refinement 'SHELXL-2014/7 (Sheldrick, 2014)'
_diffrn_ambient_temperature 273(2)
_diffrn_measured_fraction_theta_full 0.992
_diffrn_measured_fraction_theta_max 0.993
_diffrn_measurement_device_type 'CCD area detector'
_diffrn_measurement_method 'phi and omega scans'
_diffrn_radiation_source 'fine-focus sealed tube'
_diffrn_radiation_type MoK\a
_diffrn_radiation_wavelength 0.71073
_diffrn_reflns_av_R_equivalents 0.0312
_diffrn_reflns_av_unetI/netI 0.0322
_diffrn_reflns_Laue_measured_fraction_full 0.992
_diffrn_reflns_Laue_measured_fraction_max 0.993
_diffrn_reflns_limit_h_max 13
_diffrn_reflns_limit_h_min -13
_diffrn_reflns_limit_k_max 14
_diffrn_reflns_limit_k_min -14
_diffrn_reflns_limit_l_max 16
_diffrn_reflns_limit_l_min -16
_diffrn_reflns_number 22380
_diffrn_reflns_point_group_measured_fraction_full 0.992
_diffrn_reflns_point_group_measured_fraction_max 0.993
_diffrn_reflns_theta_full 25.242
_diffrn_reflns_theta_max 26.000
_diffrn_reflns_theta_min 2.226
_exptl_absorpt_coefficient_mu 0.205
_exptl_absorpt_correction_T_max 0.960
_exptl_absorpt_correction_T_min 0.952
_exptl_absorpt_correction_type multi-scan
_exptl_absorpt_process_details sadabs
_exptl_crystal_colour colorless
_exptl_crystal_density_diffrn 1.156
_exptl_crystal_description block
_exptl_crystal_F_000 572
_exptl_crystal_size_max 0.240
_exptl_crystal_size_mid 0.220
_exptl_crystal_size_min 0.200
_refine_diff_density_max 0.224
_refine_diff_density_min -0.372
_refine_diff_density_rms 0.042
_refine_ls_extinction_method none
_refine_ls_goodness_of_fit_ref 1.052
_refine_ls_hydrogen_treatment constr
_refine_ls_matrix_type full
_refine_ls_number_parameters 346
_refine_ls_number_reflns 6105
_refine_ls_number_restraints 0
_refine_ls_restrained_S_all 1.052
_refine_ls_R_factor_all 0.0620
_refine_ls_R_factor_gt 0.0440
_refine_ls_shift/su_max 0.001
_refine_ls_shift/su_mean 0.000
_refine_ls_structure_factor_coef Fsqd
_refine_ls_weighting_details 'w=1/[\s^2^(Fo^2^)+(0.0533P)^2^+0.4549P] where P=(Fo^2^+2Fc^2^)/3'
_refine_ls_weighting_scheme calc
_refine_ls_wR_factor_gt 0.1078
_refine_ls_wR_factor_ref 0.1160
_reflns_Friedel_coverage 0.000
_reflns_number_gt 4676
_reflns_number_total 6105
_reflns_threshold_expression 'I > 2\s(I)'
_cod_data_source_file d1nj00947h2.cif
_cod_data_source_block 3a
_cod_depositor_comments 'Adding full bibliography for 7060515--7060528.cif.'
_cod_database_code 7060515
_shelx_shelxl_version_number 2014/7
_shelx_space_group_comment
;
The symmetry employed for this shelxl refinement is uniquely defined
by the following loop, which should always be used as a source of
symmetry information in preference to the above space-group names.
They are only intended as comments.
;
_shelx_estimated_absorpt_t_min 0.953
_shelx_estimated_absorpt_t_max 0.960

loop_
_space_group_symop_operation_xyz
'x, y, z'
'-x, -y, -z'

loop_
_atom_site_label
_atom_site_type_symbol
_atom_site_fract_x
_atom_site_fract_y
_atom_site_fract_z
_atom_site_U_iso_or_equiv
_atom_site_adp_type
_atom_site_occupancy
_atom_site_site_symmetry_order
_atom_site_calc_flag
_atom_site_refinement_flags_posn
_atom_site_refinement_flags_adp
_atom_site_refinement_flags_occupancy
_atom_site_disorder_assembly
_atom_site_disorder_group
C1 C -0.11099(17) 0.67671(17) 0.48475(15) 0.0398(4) Uani 1 1 d . . . . .
C2 C -0.22680(19) 0.7354(2) 0.56292(17) 0.0545(5) Uani 1 1 d . . . . .
H2 H -0.2227 0.7657 0.6245 0.065 Uiso 1 1 calc R U . . .
C3 C -0.3478(2) 0.7490(2) 0.5499(2) 0.0688(7) Uani 1 1 d . . . . .
H3 H -0.4251 0.7871 0.6032 0.083 Uiso 1 1 calc R U . . .
C4 C -0.3553(2) 0.7068(2) 0.4588(2) 0.0720(7) Uani 1 1 d . . . . .
H4 H -0.4374 0.7167 0.4502 0.086 Uiso 1 1 calc R U . . .
C5 C -0.2410(2) 0.6495(2) 0.38010(19) 0.0578(6) Uani 1 1 d . . . . .
H5 H -0.2461 0.6221 0.3179 0.069 Uiso 1 1 calc R U . . .
C6 C -0.11812(18) 0.63260(17) 0.39302(15) 0.0422(4) Uani 1 1 d . . . . .
C7 C 0.13460(17) 0.63144(16) 0.31439(13) 0.0342(4) Uani 1 1 d . . . . .
H7 H 0.2254 0.5765 0.2790 0.041 Uiso 1 1 calc R U . . .
C8 C 0.12895(16) 0.64281(15) 0.42650(13) 0.0330(4) Uani 1 1 d . . . . .
C9 C 0.23970(18) 0.63313(17) 0.45182(14) 0.0400(4) Uani 1 1 d . . . . .
H9 H 0.3175 0.6199 0.3987 0.048 Uiso 1 1 calc R U . . .
C10 C 0.24422(19) 0.64210(18) 0.55591(15) 0.0413(4) Uani 1 1 d . . . . .
C11 C 0.3877(3) 0.6143(3) 0.66021(19) 0.0722(7) Uani 1 1 d . . . . .
H11A H 0.3357 0.6927 0.7000 0.108 Uiso 1 1 calc R U . . .
H11B H 0.4798 0.5961 0.6536 0.108 Uiso 1 1 calc R U . . .
H11C H 0.3605 0.5496 0.6943 0.108 Uiso 1 1 calc R U . . .
C12 C -0.09879(19) 0.88377(17) 0.25379(14) 0.0415(4) Uani 1 1 d . . . . .
C13 C -0.2270(2) 0.9691(2) 0.28588(18) 0.0556(5) Uani 1 1 d . . . . .
H13 H -0.2838 0.9827 0.2449 0.067 Uiso 1 1 calc R U . . .
C14 C -0.2670(2) 1.0331(2) 0.3813(2) 0.0641(6) Uani 1 1 d . . . . .
H14 H -0.3529 1.0907 0.4052 0.077 Uiso 1 1 calc R U . . .
C15 C -0.1836(2) 1.01422(19) 0.44219(18) 0.0564(6) Uani 1 1 d . . . . .
H15 H -0.2127 1.0605 0.5054 0.068 Uiso 1 1 calc R U . . .
C16 C -0.05661(19) 0.92668(17) 0.40976(15) 0.0436(5) Uani 1 1 d . . . . .
H16 H -0.0003 0.9128 0.4511 0.052 Uiso 1 1 calc R U . . .
C17 C -0.01459(17) 0.86019(15) 0.31518(13) 0.0344(4) Uani 1 1 d . . . . .
C18 C 0.11462(17) 0.75755(16) 0.26062(13) 0.0340(4) Uani 1 1 d . . . . .
C19 C 0.09066(19) 0.73533(18) 0.15585(14) 0.0417(4) Uani 1 1 d . . . . .
C20 C 0.2361(2) 0.90621(19) 0.27257(15) 0.0473(5) Uani 1 1 d . . . . .
H20 H 0.1607 0.9743 0.3045 0.057 Uiso 1 1 calc R U . . .
C21 C 0.23553(18) 0.79348(17) 0.24328(13) 0.0368(4) Uani 1 1 d . . . . .
C22 C 0.37279(18) 0.71754(17) 0.19547(13) 0.0389(4) Uani 1 1 d . . . . .
C23 C 0.44046(19) 0.59723(19) 0.14584(14) 0.0465(5) Uani 1 1 d . . . . .
H23 H 0.3939 0.5466 0.1386 0.056 Uiso 1 1 calc R U . . .
C24 C 0.5769(2) 0.5547(2) 0.10787(17) 0.0577(6) Uani 1 1 d . . . . .
H24 H 0.6221 0.4744 0.0758 0.069 Uiso 1 1 calc R U . . .
C25 C 0.6480(2) 0.6295(3) 0.11656(18) 0.0658(7) Uani 1 1 d . . . . .
H25 H 0.7400 0.5981 0.0907 0.079 Uiso 1 1 calc R U . . .
C26 C 0.5858(2) 0.7480(3) 0.16227(19) 0.0635(6) Uani 1 1 d . . . . .
H26 H 0.6337 0.7984 0.1671 0.076 Uiso 1 1 calc R U . . .
C27 C 0.4483(2) 0.7910(2) 0.20151(15) 0.0477(5) Uani 1 1 d . . . . .
C28 C 0.0283(4) 0.8625(3) 0.8581(3) 0.1104(12) Uani 1 1 d . . . . .
H28A H -0.0184 0.9510 0.8648 0.166 Uiso 1 1 calc R U . . .
H28B H 0.0813 0.8363 0.7879 0.166 Uiso 1 1 calc R U . . .
H28C H 0.0848 0.8422 0.9025 0.166 Uiso 1 1 calc R U . . .
C29 C 0.0294(3) 0.6340(3) 0.8890(2) 0.0895(9) Uani 1 1 d . . . . .
H29A H 0.0804 0.6333 0.9354 0.134 Uiso 1 1 calc R U . . .
H29B H 0.0876 0.6091 0.8200 0.134 Uiso 1 1 calc R U . . .
H29C H -0.0168 0.5770 0.9093 0.134 Uiso 1 1 calc R U . . .
N1 N 0.01104(14) 0.66354(14) 0.49949(11) 0.0405(4) Uani 1 1 d . . . . .
H1 H 0.0116 0.6693 0.5625 0.049 Uiso 1 1 calc R U . . .
N2 N -0.03369(16) 0.81049(16) 0.16017(12) 0.0475(4) Uani 1 1 d . . . . .
H2A H -0.0688 0.8130 0.1110 0.057 Uiso 1 1 calc R U . . .
N3 N 0.36298(18) 0.90508(17) 0.24850(15) 0.0577(5) Uani 1 1 d . . . . .
H3A H 0.3854 0.9663 0.2609 0.069 Uiso 1 1 calc R U . . .
O1 O 0.15071(14) 0.66445(14) 0.63377(10) 0.0523(4) Uani 1 1 d . . . . .
O2 O 0.36843(14) 0.62105(15) 0.55982(11) 0.0572(4) Uani 1 1 d . . . . .
O3 O 0.17033(14) 0.66305(15) 0.08384(10) 0.0607(4) Uani 1 1 d . . . . .
O4 O -0.15909(16) 0.82805(19) 1.00500(12) 0.0774(5) Uani 1 1 d . . . . .
S1 S 0.02891(5) 0.54936(4) 0.29734(4) 0.04621(14) Uani 1 1 d . . . . .
S2 S -0.08642(7) 0.78579(7) 0.89345(4) 0.06989(19) Uani 1 1 d . . . . .

loop_
_atom_site_aniso_label
_atom_site_aniso_U_11
_atom_site_aniso_U_22
_atom_site_aniso_U_33
_atom_site_aniso_U_23
_atom_site_aniso_U_13
_atom_site_aniso_U_12
C1 0.0317(10) 0.0412(10) 0.0459(11) 0.0100(8) -0.0097(8) -0.0141(8)
C2 0.0384(12) 0.0632(13) 0.0540(13) 0.0043(11) -0.0041(10) -0.0158(10)
C3 0.0342(12) 0.0797(17) 0.0818(18) 0.0089(14) -0.0041(11) -0.0176(11)
C4 0.0363(13) 0.0816(17) 0.103(2) 0.0159(15) -0.0238(13) -0.0250(12)
C5 0.0505(13) 0.0647(14) 0.0738(15) 0.0145(12) -0.0283(12) -0.0318(11)
C6 0.0386(10) 0.0396(10) 0.0521(12) 0.0104(9) -0.0127(9) -0.0192(8)
C7 0.0305(9) 0.0347(9) 0.0345(9) 0.0002(7) -0.0064(7) -0.0105(7)
C8 0.0312(9) 0.0324(9) 0.0323(9) 0.0043(7) -0.0064(7) -0.0099(7)
C9 0.0325(10) 0.0487(11) 0.0367(10) 0.0077(8) -0.0078(8) -0.0139(8)
C10 0.0372(11) 0.0476(11) 0.0435(11) 0.0102(9) -0.0143(9) -0.0189(8)
C11 0.0666(16) 0.109(2) 0.0621(15) 0.0221(14) -0.0408(13) -0.0404(15)
C12 0.0428(11) 0.0403(10) 0.0433(11) 0.0103(9) -0.0145(9) -0.0160(8)
C13 0.0433(12) 0.0532(12) 0.0697(15) 0.0135(11) -0.0260(11) -0.0094(10)
C14 0.0447(13) 0.0487(12) 0.0784(17) -0.0006(12) -0.0077(12) 0.0004(10)
C15 0.0513(13) 0.0458(12) 0.0562(13) -0.0095(10) -0.0061(11) -0.0047(10)
C16 0.0453(11) 0.0398(10) 0.0431(11) -0.0006(9) -0.0116(9) -0.0126(9)
C17 0.0342(9) 0.0319(9) 0.0358(10) 0.0049(8) -0.0091(8) -0.0113(7)
C18 0.0340(9) 0.0385(9) 0.0290(9) 0.0004(7) -0.0078(7) -0.0133(8)
C19 0.0441(11) 0.0520(11) 0.0322(10) 0.0041(9) -0.0110(9) -0.0211(9)
C20 0.0460(12) 0.0471(11) 0.0501(12) 0.0050(9) -0.0105(9) -0.0211(9)
C21 0.0380(10) 0.0415(10) 0.0320(9) 0.0061(8) -0.0095(8) -0.0161(8)
C22 0.0401(10) 0.0474(11) 0.0318(9) 0.0107(8) -0.0099(8) -0.0196(8)
C23 0.0430(11) 0.0527(12) 0.0385(11) 0.0058(9) -0.0043(9) -0.0167(9)
C24 0.0432(12) 0.0652(14) 0.0496(12) 0.0083(11) -0.0031(10) -0.0096(11)
C25 0.0348(12) 0.0891(18) 0.0646(15) 0.0211(14) -0.0072(10) -0.0182(12)
C26 0.0480(13) 0.0834(17) 0.0695(15) 0.0198(13) -0.0180(11) -0.0359(13)
C27 0.0452(12) 0.0571(12) 0.0457(11) 0.0138(10) -0.0134(9) -0.0245(10)
C28 0.129(3) 0.098(2) 0.095(2) -0.0003(19) 0.013(2) -0.064(2)
C29 0.131(3) 0.0800(19) 0.0659(17) 0.0033(14) -0.0380(17) -0.0402(18)
N1 0.0329(8) 0.0550(10) 0.0313(8) 0.0053(7) -0.0070(6) -0.0150(7)
N2 0.0478(10) 0.0590(10) 0.0384(9) 0.0050(8) -0.0214(8) -0.0155(8)
N3 0.0568(11) 0.0543(11) 0.0720(12) 0.0040(9) -0.0155(9) -0.0344(9)
O1 0.0463(8) 0.0759(10) 0.0368(7) 0.0062(7) -0.0107(6) -0.0255(7)
O2 0.0429(8) 0.0873(11) 0.0513(8) 0.0153(8) -0.0228(7) -0.0283(7)
O3 0.0537(9) 0.0849(11) 0.0352(8) -0.0154(8) -0.0069(7) -0.0182(8)
O4 0.0540(10) 0.1277(16) 0.0479(9) 0.0083(9) -0.0143(7) -0.0297(10)
S1 0.0505(3) 0.0432(3) 0.0495(3) -0.0037(2) -0.0120(2) -0.0237(2)
S2 0.0702(4) 0.1058(5) 0.0460(3) 0.0136(3) -0.0267(3) -0.0390(4)

loop_
_atom_type_symbol
_atom_type_description
_atom_type_scat_dispersion_real
_atom_type_scat_dispersion_imag
_atom_type_scat_source
C C 0.0033 0.0016 'International Tables Vol C Tables 4.2.6.8 and 6.1.1.4'
H H 0.0000 0.0000 'International Tables Vol C Tables 4.2.6.8 and 6.1.1.4'
N N 0.0061 0.0033 'International Tables Vol C Tables 4.2.6.8 and 6.1.1.4'
O O 0.0106 0.0060 'International Tables Vol C Tables 4.2.6.8 and 6.1.1.4'
S S 0.1246 0.1234 'International Tables Vol C Tables 4.2.6.8 and 6.1.1.4'

loop_
_geom_angle_atom_site_label_1
_geom_angle_atom_site_label_2
_geom_angle_atom_site_label_3
_geom_angle
_geom_angle_site_symmetry_1
_geom_angle_site_symmetry_3
_geom_angle_publ_flag
C2 C1 C6 119.44(18) . . ?
C2 C1 N1 119.45(18) . . ?
C6 C1 N1 121.11(16) . . ?
C3 C2 C1 120.3(2) . . ?
C3 C2 H2 119.9 . . ?
C1 C2 H2 119.9 . . ?
C4 C3 C2 120.4(2) . . ?
C4 C3 H3 119.8 . . ?
C2 C3 H3 119.8 . . ?
C3 C4 C5 119.8(2) . . ?
C3 C4 H4 120.1 . . ?
C5 C4 H4 120.1 . . ?
C4 C5 C6 120.4(2) . . ?
C4 C5 H5 119.8 . . ?
C6 C5 H5 119.8 . . ?
C1 C6 C5 119.64(19) . . ?
C1 C6 S1 119.37(14) . . ?
C5 C6 S1 120.92(17) . . ?
C8 C7 C18 114.23(13) . . ?
C8 C7 S1 110.71(12) . . ?
C18 C7 S1 114.50(12) . . ?
C8 C7 H7 105.5 . . ?
C18 C7 H7 105.5 . . ?
S1 C7 H7 105.5 . . ?
C9 C8 N1 121.77(16) . . ?
C9 C8 C7 119.68(15) . . ?
N1 C8 C7 118.54(15) . . ?
C8 C9 C10 123.72(17) . . ?
C8 C9 H9 118.1 . . ?
C10 C9 H9 118.1 . . ?
O1 C10 O2 121.91(17) . . ?
O1 C10 C9 126.43(17) . . ?
O2 C10 C9 111.66(16) . . ?
O2 C11 H11A 109.5 . . ?
O2 C11 H11B 109.5 . . ?
H11A C11 H11B 109.5 . . ?
O2 C11 H11C 109.5 . . ?
H11A C11 H11C 109.5 . . ?
H11B C11 H11C 109.5 . . ?
C13 C12 C17 122.02(18) . . ?
C13 C12 N2 128.16(18) . . ?
C17 C12 N2 109.82(16) . . ?
C14 C13 C12 117.0(2) . . ?
C14 C13 H13 121.5 . . ?
C12 C13 H13 121.5 . . ?
C15 C14 C13 122.0(2) . . ?
C15 C14 H14 119.0 . . ?
C13 C14 H14 119.0 . . ?
C14 C15 C16 120.2(2) . . ?
C14 C15 H15 119.9 . . ?
C16 C15 H15 119.9 . . ?
C17 C16 C15 119.06(19) . . ?
C17 C16 H16 120.5 . . ?
C15 C16 H16 120.5 . . ?
C16 C17 C12 119.69(17) . . ?
C16 C17 C18 131.41(16) . . ?
C12 C17 C18 108.89(15) . . ?
C21 C18 C17 114.12(14) . . ?
C21 C18 C19 110.75(14) . . ?
C17 C18 C19 101.26(14) . . ?
C21 C18 C7 110.58(14) . . ?
C17 C18 C7 112.77(14) . . ?
C19 C18 C7 106.74(13) . . ?
O3 C19 N2 126.59(17) . . ?
O3 C19 C18 125.69(17) . . ?
N2 C19 C18 107.72(15) . . ?
C21 C20 N3 110.54(18) . . ?
C21 C20 H20 124.7 . . ?
N3 C20 H20 124.7 . . ?
C20 C21 C22 105.84(16) . . ?
C20 C21 C18 125.99(16) . . ?
C22 C21 C18 128.15(16) . . ?
C23 C22 C27 117.79(17) . . ?
C23 C22 C21 135.53(18) . . ?
C27 C22 C21 106.65(17) . . ?
C24 C23 C22 119.2(2) . . ?
C24 C23 H23 120.4 . . ?
C22 C23 H23 120.4 . . ?
C23 C24 C25 121.2(2) . . ?
C23 C24 H24 119.4 . . ?
C25 C24 H24 119.4 . . ?
C26 C25 C24 121.4(2) . . ?
C26 C25 H25 119.3 . . ?
C24 C25 H25 119.3 . . ?
C25 C26 C27 117.6(2) . . ?
C25 C26 H26 121.2 . . ?
C27 C26 H26 121.2 . . ?
N3 C27 C26 129.3(2) . . ?
N3 C27 C22 108.03(17) . . ?
C26 C27 C22 122.7(2) . . ?
S2 C28 H28A 109.5 . . ?
S2 C28 H28B 109.5 . . ?
H28A C28 H28B 109.5 . . ?
S2 C28 H28C 109.5 . . ?
H28A C28 H28C 109.5 . . ?
H28B C28 H28C 109.5 . . ?
S2 C29 H29A 109.5 . . ?
S2 C29 H29B 109.5 . . ?
H29A C29 H29B 109.5 . . ?
S2 C29 H29C 109.5 . . ?
H29A C29 H29C 109.5 . . ?
H29B C29 H29C 109.5 . . ?
C8 N1 C1 128.01(16) . . ?
C8 N1 H1 116.0 . . ?
C1 N1 H1 116.0 . . ?
C19 N2 C12 112.17(15) . . ?
C19 N2 H2A 123.9 . . ?
C12 N2 H2A 123.9 . . ?
C27 N3 C20 108.92(17) . . ?
C27 N3 H3A 125.5 . . ?
C20 N3 H3A 125.5 . . ?
C10 O2 C11 116.66(17) . . ?
C6 S1 C7 99.96(8) . . ?
O4 S2 C28 105.33(14) . . ?
O4 S2 C29 107.14(12) . . ?
C28 S2 C29 97.19(17) . . ?

loop_
_geom_bond_atom_site_label_1
_geom_bond_atom_site_label_2
_geom_bond_distance
_geom_bond_site_symmetry_2
_geom_bond_publ_flag
C1 C2 1.385(3) . ?
C1 C6 1.386(3) . ?
C1 N1 1.397(2) . ?
C2 C3 1.376(3) . ?
C2 H2 0.9300 . ?
C3 C4 1.371(4) . ?
C3 H3 0.9300 . ?
C4 C5 1.377(3) . ?
C4 H4 0.9300 . ?
C5 C6 1.387(3) . ?
C5 H5 0.9300 . ?
C6 S1 1.755(2) . ?
C7 C8 1.509(2) . ?
C7 C18 1.579(2) . ?
C7 S1 1.8160(17) . ?
C7 H7 0.9800 . ?
C8 C9 1.350(2) . ?
C8 N1 1.359(2) . ?
C9 C10 1.433(3) . ?
C9 H9 0.9300 . ?
C10 O1 1.219(2) . ?
C10 O2 1.348(2) . ?
C11 O2 1.432(2) . ?
C11 H11A 0.9600 . ?
C11 H11B 0.9600 . ?
C11 H11C 0.9600 . ?
C12 C13 1.383(3) . ?
C12 C17 1.384(3) . ?
C12 N2 1.397(2) . ?
C13 C14 1.379(3) . ?
C13 H13 0.9300 . ?
C14 C15 1.376(3) . ?
C14 H14 0.9300 . ?
C15 C16 1.382(3) . ?
C15 H15 0.9300 . ?
C16 C17 1.380(3) . ?
C16 H16 0.9300 . ?
C17 C18 1.513(2) . ?
C18 C21 1.510(2) . ?
C18 C19 1.560(2) . ?
C19 O3 1.213(2) . ?
C19 N2 1.348(2) . ?
C20 C21 1.366(3) . ?
C20 N3 1.366(3) . ?
C20 H20 0.9300 . ?
C21 C22 1.445(3) . ?
C22 C23 1.401(3) . ?
C22 C27 1.407(3) . ?
C23 C24 1.380(3) . ?
C23 H23 0.9300 . ?
C24 C25 1.388(3) . ?
C24 H24 0.9300 . ?
C25 C26 1.364(3) . ?
C25 H25 0.9300 . ?
C26 C27 1.392(3) . ?
C26 H26 0.9300 . ?
C27 N3 1.364(3) . ?
C28 S2 1.759(3) . ?
C28 H28A 0.9600 . ?
C28 H28B 0.9600 . ?
C28 H28C 0.9600 . ?
C29 S2 1.766(3) . ?
C29 H29A 0.9600 . ?
C29 H29B 0.9600 . ?
C29 H29C 0.9600 . ?
N1 H1 0.8600 . ?
N2 H2A 0.8600 . ?
N3 H3A 0.8600 . ?
O4 S2 1.5004(16) . ?

loop_
_geom_hbond_atom_site_label_D
_geom_hbond_atom_site_label_H
_geom_hbond_atom_site_label_A
_geom_hbond_distance_DH
_geom_hbond_distance_HA
_geom_hbond_distance_DA
_geom_hbond_angle_DHA
_geom_hbond_site_symmetry_A
N1 H1 O1 0.86 2.04 2.719(2) 135.1 .
N2 H2A O4 0.86 1.95 2.810(2) 176.1 1_554
